data_2218753
loop_
_publ_author_name
'Hao, Lujiang'
'Mu, Chunhua'
'Kong, Binbin'

_publ_section_title
;Bis(pentane-2,4-dionato)bis[2-(4-pyridyl)-4,4,5,5-tetramethylimidazoline-1-oxyl
 3-oxide]nickel(II)
;
_journal_coeditor_code KP2176
_journal_issue 7
_journal_name_full 'Acta Crystallographica Section E'
_journal_page_first m957
_journal_paper_doi 10.1107/S1600536808018552
_journal_volume 64
_journal_year 2008
_chemical_formula_iupac '[Ni (C5 H7 O2)2 (C12 H16 N3 O2)]'
_chemical_formula_moiety 'C34 H46 N6 Ni O8'
_chemical_formula_sum 'C34 H46 N6 Ni O8'
_chemical_formula_weight 725.48
_chemical_name_systematic
;
Bis(pentane-2,4-dionato)bis[2-(4-pyridyl)-4,4,5,5-tetramethylimidazoline-1-
oxyl-3-oxide]nickel(II)
;
_space_group_IT_number 2
_symmetry_cell_setting triclinic
_symmetry_space_group_name_Hall '-P 1'
_symmetry_space_group_name_H-M 'P -1'
_atom_sites_solution_hydrogens geom
_atom_sites_solution_primary direct
_atom_sites_solution_secondary difmap
_audit_creation_method SHELXL-97
_cell_angle_alpha 98.20(2)
_cell_angle_beta 103.21(2)
_cell_angle_gamma 93.08(2)
_cell_formula_units_Z 1
_cell_length_a 6.9862(10)
_cell_length_b 10.121(3)
_cell_length_c 12.735(3)
_cell_measurement_reflns_used 2968
_cell_measurement_temperature 293(2)
_cell_measurement_theta_max 25.04
_cell_measurement_theta_min 3.07
_cell_volume 864.2(4)
_computing_cell_refinement 'SAINT-Plus (Bruker, 2001)'
_computing_data_collection 'APEX2 (Bruker, 2004)'
_computing_data_reduction 'SAINT-Plus (Bruker, 2001)'
_computing_molecular_graphics 'SHELXTL (Sheldrick, 2008)'
_computing_publication_material 'SHELXTL (Sheldrick, 2008)'
_computing_structure_refinement 'SHELXL97 (Sheldrick, 2008)'
_computing_structure_solution 'SHELXS97 (Sheldrick, 2008)'
_diffrn_ambient_temperature 293(2)
_diffrn_measured_fraction_theta_full 0.972
_diffrn_measured_fraction_theta_max 0.972
_diffrn_measurement_device_type 'Bruker APEXII CCD area-detector'
_diffrn_measurement_method '\f and \w'
_diffrn_radiation_monochromator graphite
_diffrn_radiation_source 'fine-focus sealed tube'
_diffrn_radiation_type MoK\a
_diffrn_radiation_wavelength 0.71073
_diffrn_reflns_av_R_equivalents 0.0321
_diffrn_reflns_av_sigmaI/netI 0.0531
_diffrn_reflns_limit_h_max 8
_diffrn_reflns_limit_h_min -6
_diffrn_reflns_limit_k_max 12
_diffrn_reflns_limit_k_min -12
_diffrn_reflns_limit_l_max 15
_diffrn_reflns_limit_l_min -11
_diffrn_reflns_number 5805
_diffrn_reflns_theta_full 25.04
_diffrn_reflns_theta_max 25.04
_diffrn_reflns_theta_min 3.07
_diffrn_standards_decay_% 0
_diffrn_standards_interval_count 0
_diffrn_standards_interval_time 0
_diffrn_standards_number 0
_exptl_absorpt_coefficient_mu 0.621
_exptl_absorpt_correction_T_max 0.8755
_exptl_absorpt_correction_T_min 0.7761
_exptl_absorpt_correction_type multi-scan
_exptl_absorpt_process_details '(SADABS; Bruker, 2001)'
_exptl_crystal_colour green
_exptl_crystal_density_diffrn 1.394
_exptl_crystal_density_method 'not measured'
_exptl_crystal_description block
_exptl_crystal_F_000 384
_exptl_crystal_size_max 0.43
_exptl_crystal_size_mid 0.28
_exptl_crystal_size_min 0.22
_refine_diff_density_max 0.377
_refine_diff_density_min -0.512
_refine_ls_extinction_method none
_refine_ls_goodness_of_fit_ref 1.005
_refine_ls_hydrogen_treatment noref
_refine_ls_matrix_type full
_refine_ls_number_parameters 229
_refine_ls_number_reflns 2968
_refine_ls_number_restraints 0
_refine_ls_restrained_S_all 1.005
_refine_ls_R_factor_all 0.0520
_refine_ls_R_factor_gt 0.0388
_refine_ls_shift/su_max 0.000
_refine_ls_shift/su_mean 0.000
_refine_ls_structure_factor_coef Fsqd
_refine_ls_weighting_details 'calc w=1/[\s^2^(Fo^2^)+(0.0577P)^2^] where P=(Fo^2^+2Fc^2^)/3'
_refine_ls_weighting_scheme calc
_refine_ls_wR_factor_gt 0.0936
_refine_ls_wR_factor_ref 0.1005
_reflns_number_gt 2356
_reflns_number_total 2968
_reflns_threshold_expression I>2\s(I)
_cod_data_source_file kp2176.cif
_cod_data_source_block I
_cod_depositor_comments
;
The following automatic conversions were performed:

'_symmetry_cell_setting' value 'Triclinic' changed to 'triclinic'
according to /home/saulius/struct/CIF-dictionaries/cif_core.dic
dictionary named 'cif_core.dic' version 2.4.1 from
2010-06-29.

'_geom_bond_publ_flag' value 'Y' changed to 'y'
according to /home/saulius/struct/CIF-dictionaries/cif_core.dic
dictionary named 'cif_core.dic' version 2.4.1 from 2010-06-29 (3
times).

Automatic conversion script
Id: cif_fix_values 1715 2011-07-08 13:25:40Z adriana 
;
_cod_original_cell_volume 864.1(3)
_cod_database_code 2218753
_cod_database_fobs_code 2218753

loop_
_symmetry_equiv_pos_as_xyz
'x, y, z'
'-x, -y, -z'

loop_
_atom_site_type_symbol
_atom_site_label
_atom_site_fract_x
_atom_site_fract_y
_atom_site_fract_z
_atom_site_U_iso_or_equiv
_atom_site_adp_type
_atom_site_calc_flag
_atom_site_refinement_flags
_atom_site_occupancy
. . . . . . . . . .

loop_
_cod_entry_issue_id
_cod_entry_issue_origin
_cod_entry_issue_severity
_cod_entry_issue_description
_cod_entry_issue_author
_cod_entry_issue_date
1 original retraction
;
    This file does not describe any real compound and was retracted by
    the authors. The previously deposited coordinates can be reviewed
    in older revisions of this file or in the COD Subversion
    repository, svn://www.crystallography.net/cod/retracted/.

    The precise reasons for the retraction and other circumstances are
    extensively discussed in the Acta Cryst. E editorial:

    William T. A. Harrison, Jim Simpson and Matthias Weil, Acta
    Cryst. E 66 (2010) e1--e2

    http://journals.iucr.org/e/issues/2010/01/00/me0406/index.html
    http://journals.iucr.org/e/issues/2010/01/00/me0406/me0406.pdf
    doi:10.1107/S1600536809051757
    (http://dx.doi.org/10.1107/S1600536809051757)
;
'Saulius Gra\<zulis' 2010-03-20
